data_2106192
loop_
_publ_author_name
'Mason, J.T.'
'Chiotti, P.'

_publ_section_title
;
 The Crystal Structure of U Zn12
;
_journal_name_full 'Acta Crystallographica B (24,1968-38,1982)'
_journal_page_first 1789
_journal_page_last 1792
_journal_volume 27
_journal_year 1971
_chemical_formula_sum 'U3.4 Zn35.36'
_chemical_name_systematic '(U Zn10.4)3.4'
_space_group_IT_number 191
_symmetry_space_group_name_Hall '-P 6 2'
_symmetry_space_group_name_H-M 'P 6/m m m'
_cell_angle_alpha 90
_cell_angle_beta 90
_cell_angle_gamma 120
_cell_formula_units_Z 1
_cell_length_a 8.95
_cell_length_b 8.95
_cell_length_c 8.902
_cell_volume 617.539
_citation_journal_id_ASTM ACBCAR
_cod_data_source_file Mason_ACBCAR_1971_90.cif
_cod_data_source_block U3.4Zn35.36
_cod_original_cell_volume 617.5389
_cod_database_code 2106192

loop_
_symmetry_equiv_pos_as_xyz
x,y,z
x-y,x,z
-y,x-y,z
-x,-y,z
-x+y,-x,z
y,-x+y,z
-y,-x,-z
x-y,-y,-z
x,x-y,-z
y,x,-z
-x+y,y,-z
-x,-x+y,-z
-x,-y,-z
-x+y,-x,-z
y,-x+y,-z
x,y,-z
x-y,x,-z
-y,x-y,-z
y,x,z
-x+y,y,z
-x,-x+y,z
-y,-x,z
x-y,-y,z
x,x-y,z

loop_
_atom_site_label
_atom_site_type_symbol
_atom_site_fract_x
_atom_site_fract_y
_atom_site_fract_z
_atom_site_occupancy
_atom_site_U_iso_or_equiv
Zn7 Zn 0.33333 0.66667 0.349 0.05 0.0
Zn6 Zn 0.33333 0.66667 0.1472 0.76 0.0
Zn3 Zn 0.2953 0 0.5 1 0.0
U2 U 0.33333 0.66667 0.5 0.95 0.0
Zn4 Zn 0.5 0 0.2753 1 0.0
Zn5 Zn 0 0 0.3537 1 0.0
Zn2 Zn 0.355 0 0 1 0.0
Zn1 Zn 0.1683 0.3366 0.239 1 0.0
U3 U 0.33333 0.66667 0 0.24 0.0
U1 U 0 0 0 1 0.0
